data_4122661
loop_
_publ_author_name
'Arleth, Nicholas'
'Bestgen, Sebastian'
'Gamer, Michael T.'
'Roesky, Peter W.'

_publ_contact_author
;
      Prof. Dr. Peter W. Roesky
      Karlsruher Institut fuer Technologie (KIT), CS
      Institut fuer Anorganische Chemie (AOC)
      Lehrstuhl fuer Anorganische Funktionsmaterialien
      Engesserstr. 15, Geb. 30.45
      76131 Karlsruhe 
      Bundesrepublik Deutschland
;
_publ_section_title
;
 Realgar as a Building Block for Lanthanide Clusters: Encapsulation of a
 Copper Cluster by a Lanthanide Cluster.
;
_journal_issue 40
_journal_name_full 'Journal of the American Chemical Society'
_journal_page_first 14023
_journal_paper_doi 10.1021/ja508880z
_journal_volume 136
_journal_year 2014
_chemical_formula_moiety 'C48 H76 As3 O2 S6 Yb3, C4 H8 O'
_chemical_formula_sum 'C52 H84 As3 O3 S6 Yb3'
_chemical_formula_weight 1693.43
_chemical_name_systematic
;
 ?
;
_space_group_crystal_system triclinic
_space_group_IT_number 2
_space_group_name_Hall '-P 1'
_space_group_name_H-M_alt 'P -1'
_symmetry_space_group_name_Hall '-P 1'
_symmetry_space_group_name_H-M 'P -1'
_atom_sites_solution_hydrogens geom
_audit_creation_date 2014-07-04
_audit_creation_method
;
Olex2 1.2
(compiled 2014.06.27 svn.r2953 for OlexSys, GUI svn.r4855)
;
_cell_angle_alpha 85.64(3)
_cell_angle_beta 87.33(3)
_cell_angle_gamma 69.09(3)
_cell_formula_units_Z 2
_cell_length_a 13.009(3)
_cell_length_b 13.399(3)
_cell_length_c 19.680(4)
_cell_measurement_reflns_used 31783
_cell_measurement_temperature 150.15
_cell_measurement_theta_max 27.20
_cell_measurement_theta_min 1.63
_cell_volume 3194.5(14)
_computing_cell_refinement 'STOE X-AREA, PLATON (A.L.Spek, 2005)'
_computing_data_collection 'STOE X-AREA'
_computing_data_reduction 'STOE X-RED & LANA, PLATON (A.L.Spek, 2005)'
_computing_molecular_graphics 'Diamond 2/3, Olex2 (Dolomanov et al., 2009)'
_computing_publication_material 'MS Word, Olex2 (Dolomanov et al., 2009)'
_computing_structure_refinement 'SHELXL (Sheldrick, 2008)'
_computing_structure_solution 'SHELXS (Sheldrick, 2008)'
_diffrn_ambient_temperature 150.15
_diffrn_detector 'image plate (34cm diameter)'
_diffrn_detector_area_resol_mean 6.67
_diffrn_detector_type STOE
_diffrn_measured_fraction_theta_full 0.997
_diffrn_measured_fraction_theta_max 0.988
_diffrn_measurement_device '2-circle goniometer'
_diffrn_measurement_device_type 'STOE IPDS 2T'
_diffrn_measurement_method '\w scans'
_diffrn_radiation_collimation '0.5mm monocapillary'
_diffrn_radiation_monochromator 'plane graphite'
_diffrn_radiation_type MoK\a
_diffrn_radiation_wavelength 0.71073
_diffrn_reflns_av_R_equivalents 0.1169
_diffrn_reflns_av_unetI/netI 0.0875
_diffrn_reflns_Laue_measured_fraction_full 0.997
_diffrn_reflns_Laue_measured_fraction_max 0.988
_diffrn_reflns_limit_h_max 16
_diffrn_reflns_limit_h_min -16
_diffrn_reflns_limit_k_max 16
_diffrn_reflns_limit_k_min -16
_diffrn_reflns_limit_l_max 24
_diffrn_reflns_limit_l_min -24
_diffrn_reflns_number 30869
_diffrn_reflns_point_group_measured_fraction_full 0.997
_diffrn_reflns_point_group_measured_fraction_max 0.988
_diffrn_reflns_theta_full 25.242
_diffrn_reflns_theta_max 26.782
_diffrn_reflns_theta_min 1.630
_diffrn_source 'sealed tube, 12x0.4mm long-fine focus'
_exptl_absorpt_coefficient_mu 6.129
_exptl_absorpt_correction_T_max 0.6682
_exptl_absorpt_correction_T_min 0.3245
_exptl_absorpt_correction_type integration
_exptl_absorpt_process_details 'STOE X-RED & X-SHAPE'
_exptl_crystal_colour blue
_exptl_crystal_colour_primary blue
_exptl_crystal_density_diffrn 1.760
_exptl_crystal_description plate
_exptl_crystal_F_000 1650
_exptl_crystal_size_max 0.251
_exptl_crystal_size_mid 0.169
_exptl_crystal_size_min 0.077
_refine_diff_density_max 3.774
_refine_diff_density_min -2.695
_refine_diff_density_rms 0.300
_refine_ls_extinction_method none
_refine_ls_goodness_of_fit_ref 1.028
_refine_ls_hydrogen_treatment constr
_refine_ls_matrix_type full
_refine_ls_number_parameters 609
_refine_ls_number_reflns 13467
_refine_ls_number_restraints 37
_refine_ls_restrained_S_all 1.028
_refine_ls_R_factor_all 0.0843
_refine_ls_R_factor_gt 0.0682
_refine_ls_shift/su_max 0.001
_refine_ls_shift/su_mean 0.000
_refine_ls_structure_factor_coef Fsqd
_refine_ls_weighting_details 'w=1/[\s^2^(Fo^2^)+(0.1127P)^2^] where P=(Fo^2^+2Fc^2^)/3'
_refine_ls_weighting_scheme calc
_refine_ls_wR_factor_gt 0.1675
_refine_ls_wR_factor_ref 0.1776
_reflns_Friedel_coverage 0.000
_reflns_number_gt 10520
_reflns_number_total 13467
_reflns_threshold_expression 'I > 2\s(I)'
_cod_data_source_file ja508880z_si_003.cif
_cod_data_source_block 2
_cod_depositor_comments 'Adding full bibliography for 4122659--4122664.cif.'
_cod_original_cell_volume 3194.7(13)
_cod_database_code 4122661
_shelxl_version_number 2014-3
_shelx_space_group_comment
;
The symmetry employed for this shelxl refinement is uniquely defined
by the following loop, which should always be used as a source of
symmetry information in preference to the above space-group names.
They are only intended as comments.
;
_olex2_refinement_description
;
1. Fixed Uiso
 At 1.2 times of:
  All C(H,H) groups
 At 1.5 times of:
  All C(H,H,H) groups
2. Restrained distances
 C47A-C46A \\sim C47B-C46B
 with sigma of 0.02
3. Uiso/Uaniso restraints and constraints
Uanis(C20) \\sim Ueq: with sigma of 0.005 and sigma for terminal atoms of 0.01
4. Same fragment restrains
{O1, C41, C42, C43, C44}
as
{O4, C53, C54, C55, C56}
{O1, C41, C42, C43, C44}
as
{O3, C49, C50, C51, C52}
5. Others
 Fixed Sof: O2A(0.66667) O2B(0.33333) C21A(0.5) C21B(0.5) C22A(0.5) C22B(0.5)
 C23A(0.5) C23B(0.5) C24A(0.5) C24B(0.5) C25A(0.5) C25B(0.5) C26A(0.5)
 H26A(0.5) H26B(0.5) H26C(0.5) C26B(0.5) H26D(0.5) H26E(0.5) H26F(0.5)
 C27A(0.5) H27A(0.5) H27B(0.5) H27C(0.5) C27B(0.5) H27D(0.5) H27E(0.5)
 H27F(0.5) C28A(0.5) H28A(0.5) H28B(0.5) H28C(0.5) C28B(0.5) H28D(0.5)
 H28E(0.5) H28F(0.5) C29A(0.5) H29A(0.5) H29B(0.5) H29C(0.5) C29B(0.5)
 H29D(0.5) H29E(0.5) H29F(0.5) C30A(0.5) H30A(0.5) H30B(0.5) H30C(0.5)
 C30B(0.5) H30D(0.5) H30E(0.5) H30F(0.5) C45A(0.66667) H45A(0.66667)
 H45B(0.66667) C45B(0.33333) H45C(0.33333) H45D(0.33333) C46A(0.66667)
 H46A(0.66667) H46B(0.66667) C46B(0.33333) H46C(0.33333) H46D(0.33333)
 C47A(0.66667) H47A(0.66667) H47B(0.66667) C47B(0.33333) H47C(0.33333)
 H47D(0.33333) C48A(0.66667) H48A(0.66667) H48B(0.66667) C48B(0.33333)
 H48C(0.33333) H48D(0.33333) O4(0.5) C53(0.5) H53A(0.5) H53B(0.5) C54(0.5)
 H54A(0.5) H54B(0.5) C55(0.5) H55A(0.5) H55B(0.5) C56(0.5) H56A(0.5) H56B(0.5)
 O3(0.5) C49(0.5) H49A(0.5) H49B(0.5) C50(0.5) H50A(0.5) H50B(0.5) C51(0.5)
 H51A(0.5) H51B(0.5) C52(0.5) H52A(0.5) H52B(0.5)
6.a Secondary CH2 refined with riding coordinates:
 C41(H41A,H41B), C42(H42A,H42B), C43(H43A,H43B), C44(H44A,H44B), C45A(H45A,
 H45B), C45B(H45C,H45D), C46A(H46A,H46B), C46B(H46C,H46D), C47A(H47A,H47B),
 C47B(H47C,H47D), C48A(H48A,H48B), C48B(H48C,H48D), C53(H53A,H53B), C54(H54A,
 H54B), C55(H55A,H55B), C56(H56A,H56B), C49(H49A,H49B), C50(H50A,H50B),
 C51(H51A,H51B), C52(H52A,H52B)
6.b Idealised Me refined as rotating group:
 C6(H6A,H6B,H6C), C7(H7A,H7B,H7C), C8(H8A,H8B,H8C), C9(H9A,H9B,H9C), C10(H10A,
 H10B,H10C), C16(H16A,H16B,H16C), C17(H17A,H17B,H17C), C18(H18A,H18B,H18C),
 C19(H19A,H19B,H19C), C20(H20A,H20B,H20C), C26A(H26A,H26B,H26C), C26B(H26D,H26E,
 H26F), C27A(H27A,H27B,H27C), C27B(H27D,H27E,H27F), C28A(H28A,H28B,H28C),
 C28B(H28D,H28E,H28F), C29A(H29A,H29B,H29C), C29B(H29D,H29E,H29F), C30A(H30A,
 H30B,H30C), C30B(H30D,H30E,H30F), C36(H36A,H36B,H36C), C37(H37A,H37B,H37C),
 C38(H38A,H38B,H38C), C39(H39A,H39B,H39C), C40(H40A,H40B,H40C)
;
_olex2_submission_special_instructions 'No special instructions were received'

loop_
_space_group_symop_operation_xyz
'x, y, z'
'-x, -y, -z'

loop_
_atom_site_label
_atom_site_type_symbol
_atom_site_fract_x
_atom_site_fract_y
_atom_site_fract_z
_atom_site_U_iso_or_equiv
_atom_site_adp_type
_atom_site_occupancy
_atom_site_site_symmetry_order
_atom_site_calc_flag
_atom_site_refinement_flags_posn
_atom_site_refinement_flags_adp
_atom_site_refinement_flags_occupancy
_atom_site_disorder_assembly
_atom_site_disorder_group
Yb1 Yb 0.45308(3) 0.04666(3) 0.23678(2) 0.03646(12) Uani 1 1 d . . . . .
Yb2 Yb 0.34441(3) 0.34294(3) 0.15570(2) 0.03828(12) Uani 1 1 d . . . . .
Yb3 Yb 0.72058(3) -0.00041(3) 0.14212(2) 0.04001(12) Uani 1 1 d . . . . .
As1 As 0.40469(8) 0.06677(8) 0.06207(5) 0.0406(2) Uani 1 1 d . . . . .
As2 As 0.50731(8) 0.18748(8) 0.02579(5) 0.0430(2) Uani 1 1 d . . . . .
As3 As 0.60279(8) 0.20127(8) 0.28852(5) 0.0389(2) Uani 1 1 d . . . . .
S1 S 0.54277(19) -0.05781(19) 0.12128(13) 0.0413(5) Uani 1 1 d . . . . .
S2 S 0.29999(18) 0.15627(19) 0.14686(12) 0.0405(5) Uani 1 1 d . . . . .
S3 S 0.3658(2) 0.3394(2) 0.02117(13) 0.0480(6) Uani 1 1 d . . . . .
S4 S 0.55929(18) 0.19196(18) 0.13317(12) 0.0401(5) Uani 1 1 d . . . . .
S5 S 0.41779(18) 0.23872(18) 0.28830(12) 0.0392(5) Uani 1 1 d . . . . .
S6 S 0.66198(19) 0.02039(18) 0.27457(13) 0.0412(5) Uani 1 1 d . . . . .
O1 O 0.4596(6) 0.4467(6) 0.1603(4) 0.0498(17) Uani 1 1 d . . . . .
C41 C 0.5207(10) 0.4716(8) 0.1021(6) 0.051(2) Uani 1 1 d . . . . .
H41A H 0.4711 0.5287 0.0714 0.062 Uiso 1 1 calc R . . . .
H41B H 0.5570 0.4074 0.0760 0.062 Uiso 1 1 calc R . . . .
C42 C 0.6054(12) 0.5088(11) 0.1311(7) 0.066(3) Uani 1 1 d . . . . .
H42A H 0.6778 0.4775 0.1078 0.079 Uiso 1 1 calc R . . . .
H42B H 0.5822 0.5879 0.1264 0.079 Uiso 1 1 calc R . . . .
C43 C 0.6108(10) 0.4708(9) 0.2025(6) 0.056(3) Uani 1 1 d . . . . .
H43A H 0.6338 0.5168 0.2308 0.067 Uiso 1 1 calc R . . . .
H43B H 0.6628 0.3961 0.2088 0.067 Uiso 1 1 calc R . . . .
C44 C 0.4973(10) 0.4779(9) 0.2196(6) 0.053(3) Uani 1 1 d . . . . .
H44A H 0.4956 0.4291 0.2596 0.063 Uiso 1 1 calc R . . . .
H44B H 0.4508 0.5518 0.2298 0.063 Uiso 1 1 calc R . . . .
O2A O 0.7756(11) -0.1870(10) 0.1655(7) 0.040(3) Uiso 0.6667 1 d . . P A 1
O2B O 0.783(2) -0.188(2) 0.1838(16) 0.044(7) Uiso 0.3333 1 d . . P A 2
C1 C 0.3526(9) -0.0889(8) 0.2548(5) 0.047(2) Uani 1 1 d . . . . .
C2 C 0.2908(9) -0.0029(9) 0.2955(6) 0.049(2) Uani 1 1 d . . . . .
C3 C 0.3589(9) -0.0015(8) 0.3500(6) 0.047(2) Uani 1 1 d . . . . .
C4 C 0.4598(8) -0.0869(8) 0.3428(6) 0.047(2) Uani 1 1 d . . . . .
C5 C 0.4545(9) -0.1403(8) 0.2844(6) 0.050(2) Uani 1 1 d . . . . .
C6 C 0.3056(12) -0.1233(12) 0.1956(7) 0.068(3) Uani 1 1 d . . . . .
H6A H 0.2404 -0.0641 0.1791 0.102 Uiso 1 1 calc GR . . . .
H6B H 0.2849 -0.1851 0.2108 0.102 Uiso 1 1 calc GR . . . .
H6C H 0.3610 -0.1430 0.1588 0.102 Uiso 1 1 calc GR . . . .
C7 C 0.1718(10) 0.0663(12) 0.2871(8) 0.070(4) Uani 1 1 d . . . . .
H7A H 0.1473 0.1129 0.3251 0.105 Uiso 1 1 calc GR . . . .
H7B H 0.1273 0.0208 0.2864 0.105 Uiso 1 1 calc GR . . . .
H7C H 0.1632 0.1103 0.2441 0.105 Uiso 1 1 calc GR . . . .
C8 C 0.3216(11) 0.0705(10) 0.4078(6) 0.060(3) Uani 1 1 d . . . . .
H8A H 0.3726 0.0418 0.4456 0.090 Uiso 1 1 calc GR . . . .
H8B H 0.2476 0.0745 0.4231 0.090 Uiso 1 1 calc GR . . . .
H8C H 0.3204 0.1422 0.3926 0.090 Uiso 1 1 calc GR . . . .
C9 C 0.5503(10) -0.1296(10) 0.3935(6) 0.059(3) Uani 1 1 d . . . . .
H9A H 0.6209 -0.1363 0.3708 0.089 Uiso 1 1 calc GR . . . .
H9B H 0.5529 -0.2001 0.4129 0.089 Uiso 1 1 calc GR . . . .
H9C H 0.5363 -0.0804 0.4301 0.089 Uiso 1 1 calc GR . . . .
C10 C 0.5367(13) -0.2442(9) 0.2629(8) 0.074(4) Uani 1 1 d . . . . .
H10A H 0.5434 -0.2422 0.2130 0.111 Uiso 1 1 calc GR . . . .
H10B H 0.5120 -0.3030 0.2794 0.111 Uiso 1 1 calc GR . . . .
H10C H 0.6084 -0.2555 0.2822 0.111 Uiso 1 1 calc GR . . . .
C11 C 0.1272(9) 0.4168(8) 0.1472(6) 0.052(3) Uani 1 1 d . . . . .
C12 C 0.1595(9) 0.4935(9) 0.1110(6) 0.052(3) Uani 1 1 d . . . . .
C13 C 0.2043(9) 0.5408(8) 0.1557(7) 0.053(3) Uani 1 1 d . . . . .
C14 C 0.1999(9) 0.4949(11) 0.2216(6) 0.062(3) Uani 1 1 d . . . . .
C15 C 0.1505(9) 0.4145(9) 0.2177(7) 0.061(3) Uani 1 1 d . . . . .
C16 C 0.0625(11) 0.3556(11) 0.1190(11) 0.089(5) Uani 1 1 d . . . . .
H16A H 0.0983 0.3243 0.0768 0.133 Uiso 1 1 calc GR . . . .
H16B H -0.0126 0.4045 0.1095 0.133 Uiso 1 1 calc GR . . . .
H16C H 0.0601 0.2985 0.1525 0.133 Uiso 1 1 calc GR . . . .
C17 C 0.1368(13) 0.5272(11) 0.0370(8) 0.079(4) Uani 1 1 d . . . . .
H17A H 0.1924 0.5556 0.0176 0.118 Uiso 1 1 calc GR . . . .
H17B H 0.0636 0.5828 0.0326 0.118 Uiso 1 1 calc GR . . . .
H17C H 0.1397 0.4653 0.0124 0.118 Uiso 1 1 calc GR . . . .
C18 C 0.2399(13) 0.6364(10) 0.1371(10) 0.083(5) Uani 1 1 d . . . . .
H18A H 0.3203 0.6133 0.1385 0.125 Uiso 1 1 calc GR . . . .
H18B H 0.2069 0.6914 0.1697 0.125 Uiso 1 1 calc GR . . . .
H18C H 0.2155 0.6659 0.0910 0.125 Uiso 1 1 calc GR . . . .
C19 C 0.2245(13) 0.5288(16) 0.2873(8) 0.095(6) Uani 1 1 d . . . . .
H19A H 0.2663 0.4654 0.3159 0.142 Uiso 1 1 calc GR . . . .
H19B H 0.1555 0.5681 0.3108 0.142 Uiso 1 1 calc GR . . . .
H19C H 0.2680 0.5751 0.2784 0.142 Uiso 1 1 calc GR . . . .
C20 C 0.1195(15) 0.3544(16) 0.2745(10) 0.100(5) Uani 1 1 d . U . . .
H20A H 0.0993 0.2974 0.2571 0.150 Uiso 1 1 calc GR . . . .
H20B H 0.0567 0.4024 0.2994 0.150 Uiso 1 1 calc GR . . . .
H20C H 0.1818 0.3227 0.3051 0.150 Uiso 1 1 calc GR . . . .
C21A C 0.929(3) -0.032(3) 0.1362(19) 0.056(10) Uiso 0.5 1 d . . P A 1
C21B C 0.9295(19) -0.0337(19) 0.1531(14) 0.034(6) Uiso 0.5 1 d . . P A 2
C22A C 0.906(2) -0.052(2) 0.0740(15) 0.049(7) Uiso 0.5 1 d . . P A 1
C22B C 0.9165(19) -0.075(2) 0.0925(14) 0.043(6) Uiso 0.5 1 d . . P A 2
C23A C 0.842(2) 0.046(2) 0.0404(13) 0.046(6) Uiso 0.5 1 d . . P A 1
C23B C 0.855(2) 0.012(2) 0.0470(12) 0.041(6) Uiso 0.5 1 d . . P A 2
C24A C 0.8316(19) 0.1175(18) 0.0931(14) 0.040(6) Uiso 0.5 1 d . . P A 1
C24B C 0.824(2) 0.1112(19) 0.0732(15) 0.044(6) Uiso 0.5 1 d . . P A 2
C25A C 0.883(3) 0.065(3) 0.1537(18) 0.057(10) Uiso 0.5 1 d . . P A 1
C25B C 0.873(2) 0.085(2) 0.1411(14) 0.038(6) Uiso 0.5 1 d . . P A 2
C26A C 1.007(5) -0.116(4) 0.187(3) 0.117(17) Uiso 0.5 1 d . . P A 1
H26A H 0.9768 -0.1033 0.2334 0.176 Uiso 0.5 1 calc GR . P A 1
H26B H 1.0796 -0.1103 0.1836 0.176 Uiso 0.5 1 calc GR . P A 1
H26C H 1.0123 -0.1880 0.1758 0.176 Uiso 0.5 1 calc GR . P A 1
C26B C 0.998(2) -0.093(2) 0.2073(13) 0.046(5) Uiso 0.5 1 d . . P A 2
H26D H 0.9562 -0.0824 0.2503 0.070 Uiso 0.5 1 calc GR . P A 2
H26E H 1.0609 -0.0695 0.2100 0.070 Uiso 0.5 1 calc GR . P A 2
H26F H 1.0256 -0.1697 0.1986 0.070 Uiso 0.5 1 calc GR . P A 2
C27A C 0.952(3) -0.161(3) 0.0391(18) 0.073(7) Uiso 0.5 1 d . . P A 1
H27A H 0.9812 -0.2195 0.0740 0.109 Uiso 0.5 1 calc GR . P A 1
H27B H 1.0118 -0.1599 0.0068 0.109 Uiso 0.5 1 calc GR . P A 1
H27C H 0.8934 -0.1712 0.0148 0.109 Uiso 0.5 1 calc GR . P A 1
C27B C 0.973(2) -0.1853(19) 0.0689(13) 0.052(5) Uiso 0.5 1 d . . P A 2
H27D H 0.9840 -0.2377 0.1079 0.078 Uiso 0.5 1 calc GR . P A 2
H27E H 1.0448 -0.1909 0.0481 0.078 Uiso 0.5 1 calc GR . P A 2
H27F H 0.9278 -0.1997 0.0353 0.078 Uiso 0.5 1 calc GR . P A 2
C28A C 0.816(3) 0.057(3) -0.0338(15) 0.062(6) Uiso 0.5 1 d . . P A 1
H28A H 0.8074 -0.0092 -0.0465 0.094 Uiso 0.5 1 calc GR . P A 1
H28B H 0.8767 0.0680 -0.0611 0.094 Uiso 0.5 1 calc GR . P A 1
H28C H 0.7481 0.1175 -0.0425 0.094 Uiso 0.5 1 calc GR . P A 1
C28B C 0.842(3) 0.011(3) -0.0303(15) 0.063(7) Uiso 0.5 1 d . . P A 2
H28D H 0.8244 -0.0517 -0.0397 0.094 Uiso 0.5 1 calc GR . P A 2
H28E H 0.9109 0.0078 -0.0541 0.094 Uiso 0.5 1 calc GR . P A 2
H28F H 0.7825 0.0763 -0.0461 0.094 Uiso 0.5 1 calc GR . P A 2
C29A C 0.7790(18) 0.2431(18) 0.0685(13) 0.046(5) Uiso 0.5 1 d . . P A 1
H29A H 0.7177 0.2543 0.0381 0.068 Uiso 0.5 1 calc GR . P A 1
H29B H 0.8353 0.2655 0.0441 0.068 Uiso 0.5 1 calc GR . P A 1
H29C H 0.7520 0.2854 0.1083 0.068 Uiso 0.5 1 calc GR . P A 1
C29B C 0.777(3) 0.226(3) 0.042(2) 0.078(9) Uiso 0.5 1 d . . P A 2
H29D H 0.7153 0.2328 0.0125 0.118 Uiso 0.5 1 calc GR . P A 2
H29E H 0.8343 0.2423 0.0144 0.118 Uiso 0.5 1 calc GR . P A 2
H29F H 0.7507 0.2756 0.0781 0.118 Uiso 0.5 1 calc GR . P A 2
C30A C 0.895(3) 0.132(3) 0.2071(16) 0.061(8) Uiso 0.5 1 d . . P A 1
H30A H 0.8276 0.1949 0.2101 0.092 Uiso 0.5 1 calc GR . P A 1
H30B H 0.9576 0.1544 0.1958 0.092 Uiso 0.5 1 calc GR . P A 1
H30C H 0.9069 0.0899 0.2510 0.092 Uiso 0.5 1 calc GR . P A 1
C30B C 0.874(2) 0.164(2) 0.1954(14) 0.051(6) Uiso 0.5 1 d . . P A 2
H30D H 0.8144 0.2331 0.1862 0.077 Uiso 0.5 1 calc GR . P A 2
H30E H 0.9447 0.1747 0.1929 0.077 Uiso 0.5 1 calc GR . P A 2
H30F H 0.8628 0.1345 0.2411 0.077 Uiso 0.5 1 calc GR . P A 2
C31 C 0.6362(9) 0.1994(9) 0.3907(5) 0.046(2) Uani 1 1 d . . . . .
C32 C 0.5839(9) 0.3177(9) 0.3975(6) 0.052(2) Uani 1 1 d . . . . .
C33 C 0.6635(11) 0.3601(11) 0.3855(6) 0.059(3) Uani 1 1 d . . . . .
C34 C 0.7687(10) 0.2750(11) 0.3756(6) 0.059(3) Uani 1 1 d . . . . .
C35 C 0.7558(9) 0.1803(10) 0.3816(6) 0.051(2) Uani 1 1 d . . . . .
C36 C 0.5963(11) 0.1252(11) 0.4375(6) 0.058(3) Uani 1 1 d . . . . .
H36A H 0.5159 0.1554 0.4421 0.087 Uiso 1 1 calc GR . . . .
H36B H 0.6288 0.1171 0.4824 0.087 Uiso 1 1 calc GR . . . .
H36C H 0.6183 0.0550 0.4183 0.087 Uiso 1 1 calc GR . . . .
C37 C 0.4669(10) 0.3734(11) 0.4219(7) 0.067(4) Uani 1 1 d . . . . .
H37A H 0.4172 0.3496 0.3970 0.100 Uiso 1 1 calc GR . . . .
H37B H 0.4470 0.4510 0.4138 0.100 Uiso 1 1 calc GR . . . .
H37C H 0.4605 0.3557 0.4708 0.100 Uiso 1 1 calc GR . . . .
C38 C 0.6473(18) 0.4784(12) 0.3885(8) 0.089(5) Uani 1 1 d . . . . .
H38A H 0.5694 0.5219 0.3822 0.133 Uiso 1 1 calc GR . . . .
H38B H 0.6918 0.4988 0.3524 0.133 Uiso 1 1 calc GR . . . .
H38C H 0.6702 0.4904 0.4330 0.133 Uiso 1 1 calc GR . . . .
C39 C 0.8735(13) 0.3013(17) 0.3612(9) 0.092(5) Uani 1 1 d . . . . .
H39A H 0.8830 0.3134 0.3119 0.137 Uiso 1 1 calc GR . . . .
H39B H 0.9373 0.2414 0.3786 0.137 Uiso 1 1 calc GR . . . .
H39C H 0.8671 0.3660 0.3838 0.137 Uiso 1 1 calc GR . . . .
C40 C 0.8416(11) 0.0697(12) 0.3848(8) 0.074(4) Uani 1 1 d . . . . .
H40A H 0.8510 0.0408 0.4323 0.111 Uiso 1 1 calc GR . . . .
H40B H 0.9116 0.0730 0.3662 0.111 Uiso 1 1 calc GR . . . .
H40C H 0.8182 0.0233 0.3579 0.111 Uiso 1 1 calc GR . . . .
C45A C 0.7620(17) -0.2612(16) 0.1175(12) 0.055(5) Uiso 0.6667 1 d . . P A 1
H45A H 0.7763 -0.2396 0.0698 0.066 Uiso 0.6667 1 calc R . P A 1
H45B H 0.6871 -0.2643 0.1214 0.066 Uiso 0.6667 1 calc R . P A 1
C45B C 0.774(3) -0.273(2) 0.1387(18) 0.034(7) Uiso 0.3333 1 d . . P A 2
H45C H 0.6982 -0.2747 0.1404 0.041 Uiso 0.3333 1 calc R . P A 2
H45D H 0.7948 -0.2601 0.0908 0.041 Uiso 0.3333 1 calc R . P A 2
C46A C 0.8503(18) -0.3706(17) 0.1411(13) 0.062(5) Uiso 0.6667 1 d . . P A 1
H46A H 0.8298 -0.4313 0.1289 0.075 Uiso 0.6667 1 calc R . P A 1
H46B H 0.9236 -0.3782 0.1208 0.075 Uiso 0.6667 1 calc R . P A 1
C46B C 0.853(3) -0.373(3) 0.170(2) 0.060(10) Uiso 0.3333 1 d . . P A 2
H46C H 0.9156 -0.4042 0.1384 0.072 Uiso 0.3333 1 calc R . P A 2
H46D H 0.8171 -0.4255 0.1821 0.072 Uiso 0.3333 1 calc R . P A 2
C47A C 0.8492(18) -0.3643(16) 0.2182(10) 0.062(4) Uiso 0.6667 1 d . . P A 1
H47A H 0.7897 -0.3860 0.2402 0.075 Uiso 0.6667 1 calc R . P A 1
H47B H 0.9205 -0.4111 0.2376 0.075 Uiso 0.6667 1 calc R . P A 1
C47B C 0.893(4) -0.342(4) 0.233(2) 0.072(10) Uiso 0.3333 1 d . . P A 2
H47C H 0.8930 -0.3938 0.2724 0.086 Uiso 0.3333 1 calc R . P A 2
H47D H 0.9682 -0.3413 0.2261 0.086 Uiso 0.3333 1 calc R . P A 2
C48A C 0.8287(19) -0.2470(18) 0.2282(13) 0.051(6) Uiso 0.6667 1 d . . P A 1
H48A H 0.7801 -0.2228 0.2685 0.061 Uiso 0.6667 1 calc R . P A 1
H48B H 0.8990 -0.2364 0.2348 0.061 Uiso 0.6667 1 calc R . P A 1
C48B C 0.818(4) -0.241(4) 0.245(3) 0.049(11) Uiso 0.3333 1 d . . P A 2
H48C H 0.7552 -0.2459 0.2735 0.059 Uiso 0.3333 1 calc R . P A 2
H48D H 0.8544 -0.2008 0.2702 0.059 Uiso 0.3333 1 calc R . P A 2
O4 O 0.843(3) -0.386(3) 0.4083(16) 0.155(13) Uiso 0.5 1 d . . P B 2
C53 C 0.842(5) -0.425(3) 0.4778(19) 0.136(17) Uiso 0.5 1 d . . P B 2
H53A H 0.9052 -0.4919 0.4869 0.163 Uiso 0.5 1 calc R . P B 2
H53B H 0.7729 -0.4390 0.4891 0.163 Uiso 0.5 1 calc R . P B 2
C54 C 0.848(6) -0.337(4) 0.5185(16) 0.15(2) Uiso 0.5 1 d . . P B 2
H54A H 0.7788 -0.3046 0.5445 0.183 Uiso 0.5 1 calc R . P B 2
H54B H 0.9095 -0.3658 0.5509 0.183 Uiso 0.5 1 calc R . P B 2
C55 C 0.867(5) -0.259(3) 0.4703(19) 0.133(17) Uiso 0.5 1 d . . P B 2
H55A H 0.9369 -0.2495 0.4805 0.160 Uiso 0.5 1 calc R . P B 2
H55B H 0.8065 -0.1895 0.4731 0.160 Uiso 0.5 1 calc R . P B 2
C56 C 0.874(3) -0.297(3) 0.4028(15) 0.092(10) Uiso 0.5 1 d . . P B 2
H56A H 0.8244 -0.2405 0.3718 0.111 Uiso 0.5 1 calc R . P B 2
H56B H 0.9502 -0.3163 0.3841 0.111 Uiso 0.5 1 calc R . P B 2
O3 O 0.235(2) -0.192(2) 0.4160(17) 0.128(10) Uiso 0.5 1 d . . P C 1
C49 C 0.131(3) -0.183(3) 0.389(3) 0.134(17) Uiso 0.5 1 d . . P C 1
H49A H 0.1319 -0.1758 0.3388 0.161 Uiso 0.5 1 calc R . P C 1
H49B H 0.0702 -0.1215 0.4069 0.161 Uiso 0.5 1 calc R . P C 1
C50 C 0.118(2) -0.287(3) 0.415(2) 0.096(10) Uiso 0.5 1 d . . P C 1
H50A H 0.0592 -0.2741 0.4498 0.115 Uiso 0.5 1 calc R . P C 1
H50B H 0.0995 -0.3211 0.3766 0.115 Uiso 0.5 1 calc R . P C 1
C51 C 0.221(2) -0.354(2) 0.4426(18) 0.088(9) Uiso 0.5 1 d . . P C 1
H51A H 0.2454 -0.4256 0.4242 0.106 Uiso 0.5 1 calc R . P C 1
H51B H 0.2148 -0.3622 0.4928 0.106 Uiso 0.5 1 calc R . P C 1
C52 C 0.299(2) -0.302(2) 0.423(2) 0.105(12) Uiso 0.5 1 d . . P C 1
H52A H 0.3544 -0.3157 0.4587 0.126 Uiso 0.5 1 calc R . P C 1
H52B H 0.3368 -0.3271 0.3796 0.126 Uiso 0.5 1 calc R . P C 1

loop_
_atom_site_aniso_label
_atom_site_aniso_U_11
_atom_site_aniso_U_22
_atom_site_aniso_U_33
_atom_site_aniso_U_23
_atom_site_aniso_U_13
_atom_site_aniso_U_12
Yb1 0.03010(19) 0.03482(19) 0.0423(2) -0.00627(15) 0.00403(14) -0.00873(15)
Yb2 0.0347(2) 0.03386(19) 0.0425(2) -0.00550(15) 0.00166(15) -0.00722(15)
Yb3 0.02889(19) 0.0400(2) 0.0486(2) -0.00869(16) 0.00672(15) -0.00895(15)
As1 0.0356(4) 0.0413(5) 0.0431(5) -0.0106(4) 0.0023(4) -0.0100(4)
As2 0.0412(5) 0.0442(5) 0.0407(5) -0.0073(4) 0.0059(4) -0.0115(4)
As3 0.0352(4) 0.0398(5) 0.0413(5) -0.0067(4) 0.0033(4) -0.0123(4)
S1 0.0342(10) 0.0395(11) 0.0475(12) -0.0087(9) 0.0038(9) -0.0094(9)
S2 0.0322(10) 0.0406(11) 0.0439(12) -0.0079(9) 0.0036(9) -0.0067(9)
S3 0.0509(14) 0.0409(12) 0.0458(13) -0.0006(10) -0.0011(10) -0.0090(11)
S4 0.0338(10) 0.0390(11) 0.0455(12) -0.0084(9) 0.0048(9) -0.0099(9)
S5 0.0329(10) 0.0393(11) 0.0428(12) -0.0068(9) 0.0032(8) -0.0094(9)
S6 0.0331(10) 0.0388(11) 0.0491(13) -0.0060(9) 0.0017(9) -0.0092(9)
O1 0.056(4) 0.043(4) 0.052(4) -0.011(3) 0.012(3) -0.020(3)
C41 0.058(6) 0.041(5) 0.053(6) 0.000(4) 0.006(5) -0.016(5)
C42 0.074(8) 0.064(7) 0.069(8) -0.004(6) 0.011(6) -0.037(7)
C43 0.061(7) 0.051(6) 0.060(7) -0.013(5) 0.001(5) -0.025(5)
C44 0.061(6) 0.043(5) 0.053(6) 0.000(4) -0.007(5) -0.017(5)
C1 0.052(6) 0.046(5) 0.048(5) -0.001(4) 0.004(4) -0.025(5)
C2 0.040(5) 0.048(5) 0.060(6) 0.001(5) 0.008(4) -0.018(4)
C3 0.045(5) 0.045(5) 0.054(6) -0.007(4) 0.007(4) -0.019(4)
C4 0.041(5) 0.046(5) 0.055(6) 0.001(4) 0.003(4) -0.018(4)
C5 0.049(5) 0.044(5) 0.056(6) -0.010(4) 0.012(5) -0.016(4)
C6 0.070(8) 0.077(8) 0.073(8) -0.010(7) 0.007(6) -0.046(7)
C7 0.043(6) 0.080(9) 0.089(10) 0.011(7) 0.000(6) -0.026(6)
C8 0.069(7) 0.059(6) 0.054(6) -0.012(5) 0.024(5) -0.027(6)
C9 0.049(6) 0.060(7) 0.060(7) 0.010(5) 0.005(5) -0.013(5)
C10 0.080(9) 0.033(5) 0.099(10) -0.014(6) 0.033(8) -0.009(6)
C11 0.037(5) 0.036(5) 0.073(7) -0.008(5) -0.003(5) 0.000(4)
C12 0.047(5) 0.047(5) 0.054(6) -0.009(5) 0.000(5) -0.004(5)
C13 0.039(5) 0.041(5) 0.073(7) -0.012(5) 0.009(5) -0.007(4)
C14 0.042(5) 0.072(7) 0.059(7) -0.028(6) -0.009(5) 0.003(5)
C15 0.038(5) 0.049(6) 0.079(8) 0.009(5) 0.012(5) 0.003(5)
C16 0.041(6) 0.055(7) 0.162(17) -0.018(9) -0.019(8) -0.003(6)
C17 0.071(9) 0.058(7) 0.073(9) 0.002(6) -0.013(7) 0.018(7)
C18 0.072(9) 0.039(6) 0.133(14) -0.008(7) -0.003(9) -0.013(6)
C19 0.065(9) 0.121(14) 0.071(9) -0.041(9) -0.003(7) 0.008(9)
C20 0.078(8) 0.096(8) 0.106(9) 0.011(7) 0.029(7) -0.015(7)
C31 0.054(6) 0.052(5) 0.039(5) -0.009(4) 0.002(4) -0.024(5)
C32 0.045(5) 0.058(6) 0.047(6) -0.016(5) 0.002(4) -0.010(5)
C33 0.065(7) 0.071(7) 0.050(6) -0.015(5) -0.007(5) -0.031(6)
C34 0.055(6) 0.082(8) 0.056(7) -0.016(6) 0.000(5) -0.040(6)
C35 0.050(6) 0.063(6) 0.044(5) -0.012(5) -0.004(4) -0.023(5)
C36 0.065(7) 0.071(7) 0.044(6) 0.003(5) -0.004(5) -0.032(6)
C37 0.048(6) 0.075(8) 0.072(8) -0.035(7) -0.003(6) -0.009(6)
C38 0.148(17) 0.066(8) 0.067(9) -0.013(7) -0.007(9) -0.055(10)
C39 0.073(9) 0.145(16) 0.082(10) -0.033(10) 0.013(8) -0.066(11)
C40 0.051(7) 0.074(8) 0.082(9) -0.020(7) -0.013(6) 0.000(6)

loop_
_atom_type_symbol
_atom_type_description
_atom_type_scat_dispersion_real
_atom_type_scat_dispersion_imag
_atom_type_scat_source
C C 0.0033 0.0016 'International Tables Vol C Tables 4.2.6.8 and 6.1.1.4'
H H 0.0000 0.0000 'International Tables Vol C Tables 4.2.6.8 and 6.1.1.4'
As As 0.0499 2.0058 'International Tables Vol C Tables 4.2.6.8 and 6.1.1.4'
O O 0.0106 0.0060 'International Tables Vol C Tables 4.2.6.8 and 6.1.1.4'
S S 0.1246 0.1234 'International Tables Vol C Tables 4.2.6.8 and 6.1.1.4'
Yb Yb -0.3850 5.5486 'International Tables Vol C Tables 4.2.6.8 and 6.1.1.4'

loop_
_geom_angle_atom_site_label_1
_geom_angle_atom_site_label_2
_geom_angle_atom_site_label_3
_geom_angle
S1 Yb1 S4 68.93(7)
S2 Yb1 S1 79.79(7)
S2 Yb1 S4 72.53(7)
S2 Yb1 S5 85.71(8)
S2 Yb1 S6 141.65(8)
S5 Yb1 S1 138.50(8)
S5 Yb1 S4 69.65(7)
S5 Yb1 S6 79.29(8)
S6 Yb1 S1 88.46(8)
S6 Yb1 S4 69.18(7)
C1 Yb1 S1 85.6(3)
C1 Yb1 S2 87.7(2)
C1 Yb1 S4 149.9(2)
C1 Yb1 S5 132.7(2)
C1 Yb1 S6 127.9(2)
C1 Yb1 C2 31.8(3)
C1 Yb1 C3 52.3(3)
C1 Yb1 C4 51.9(3)
C1 Yb1 C5 31.1(4)
C2 Yb1 S1 115.5(3)
C2 Yb1 S2 83.1(3)
C2 Yb1 S4 154.3(2)
C2 Yb1 S5 100.9(3)
C2 Yb1 S6 134.2(3)
C2 Yb1 C3 31.5(3)
C2 Yb1 C4 51.6(3)
C3 Yb1 S1 134.9(2)
C3 Yb1 S2 110.0(2)
C3 Yb1 S4 156.1(2)
C3 Yb1 S5 86.6(2)
C3 Yb1 S6 104.2(2)
C4 Yb1 S1 112.2(2)
C4 Yb1 S2 134.5(2)
C4 Yb1 S4 153.0(2)
C4 Yb1 S5 105.7(3)
C4 Yb1 S6 83.8(2)
C4 Yb1 C3 31.1(3)
C5 Yb1 S1 84.1(2)
C5 Yb1 S2 117.8(3)
C5 Yb1 S4 149.4(2)
C5 Yb1 S5 136.3(3)
C5 Yb1 S6 96.8(3)
C5 Yb1 C2 51.7(3)
C5 Yb1 C3 51.8(3)
C5 Yb1 C4 31.4(3)
S2 Yb2 S4 78.74(7)
S2 Yb2 S5 80.23(7)
S3 Yb2 S2 84.13(8)
S3 Yb2 S4 75.74(8)
S3 Yb2 S5 148.40(7)
S3 Yb2 C12 76.2(3)
S4 Yb2 S5 74.37(7)
O1 Yb2 S2 155.32(18)
O1 Yb2 S3 92.19(19)
O1 Yb2 S4 76.71(18)
O1 Yb2 S5 90.78(19)
O1 Yb2 C11 126.7(3)
O1 Yb2 C12 100.4(3)
O1 Yb2 C13 76.4(3)
O1 Yb2 C14 85.2(4)
O1 Yb2 C15 117.1(4)
C11 Yb2 S2 77.8(2)
C11 Yb2 S3 90.8(3)
C11 Yb2 S4 154.0(2)
C11 Yb2 S5 112.2(3)
C11 Yb2 C12 30.2(4)
C12 Yb2 S2 102.4(3)
C12 Yb2 S4 151.6(3)
C12 Yb2 S5 134.0(3)
C13 Yb2 S2 128.2(3)
C13 Yb2 S3 95.3(3)
C13 Yb2 S4 151.2(3)
C13 Yb2 S5 115.9(3)
C13 Yb2 C11 50.4(4)
C13 Yb2 C12 30.3(4)
C13 Yb2 C15 51.9(4)
C14 Yb2 S2 116.8(3)
C14 Yb2 S3 125.2(3)
C14 Yb2 S4 153.2(2)
C14 Yb2 S5 86.4(3)
C14 Yb2 C11 51.4(4)
C14 Yb2 C12 50.9(3)
C14 Yb2 C13 31.1(4)
C14 Yb2 C15 32.0(4)
C15 Yb2 S2 85.0(3)
C15 Yb2 S3 122.1(3)
C15 Yb2 S4 154.6(3)
C15 Yb2 S5 83.8(3)
C15 Yb2 C11 31.4(4)
C15 Yb2 C12 51.4(4)
O2A Yb3 C21A 85.6(8)
O2A Yb3 C22A 83.0(8)
O2A Yb3 C23A 110.8(7)
O2A Yb3 C24A 130.8(6)
O2A Yb3 C25A 111.2(8)
O2B Yb3 C21B 81.1(8)
O2B Yb3 C22B 77.2(9)
O2B Yb3 C23B 105.8(9)
O2B Yb3 C24B 131.2(8)
O2B Yb3 C25B 113.8(9)
C21A Yb3 C22A 30.0(10)
C21A Yb3 C23A 50.1(10)
C21A Yb3 C24A 47.4(9)
C21A Yb3 C25A 28.8(10)
C21B Yb3 C24B 55.8(8)
C21B Yb3 C25B 33.3(8)
C22A Yb3 C23A 31.1(8)
C22A Yb3 C24A 49.6(8)
C22B Yb3 C21B 31.2(8)
C22B Yb3 C24B 54.2(8)
C22B Yb3 C25B 52.2(8)
C23B Yb3 C21B 52.8(8)
C23B Yb3 C22B 32.5(8)
C23B Yb3 C24B 30.9(8)
C23B Yb3 C25B 50.8(8)
C24A Yb3 C23A 31.4(8)
C25A Yb3 C22A 51.1(9)
C25A Yb3 C23A 53.5(9)
C25A Yb3 C24A 31.4(9)
C25B Yb3 C24B 32.7(8)
S1 As1 As2 96.58(8)
S2 As1 As2 100.32(8)
S2 As1 S1 100.97(10)
S3 As2 As1 97.75(9)
S3 As2 S4 98.32(10)
S4 As2 As1 92.81(8)
S5 As3 S6 99.10(10)
C31 As3 S5 103.7(3)
C31 As3 S6 100.2(3)
Yb3 S1 Yb1 85.86(7)
As1 S1 Yb1 87.89(8)
As1 S1 Yb3 115.16(10)
Yb1 S2 Yb2 92.78(8)
As1 S2 Yb1 90.60(8)
As1 S2 Yb2 107.80(10)
As2 S3 Yb2 93.12(10)
Yb2 S4 Yb1 79.41(6)
Yb3 S4 Yb1 76.59(7)
Yb3 S4 Yb2 155.85(10)
As2 S4 Yb1 108.62(9)
As2 S4 Yb2 86.99(8)
As2 S4 Yb3 98.14(9)
Yb1 S5 Yb2 89.19(7)
As3 S5 Yb1 89.78(8)
As3 S5 Yb2 106.13(10)
Yb3 S6 Yb1 87.01(8)
As3 S6 Yb1 88.57(8)
As3 S6 Yb3 105.23(10)
C41 O1 Yb2 123.9(6)
C44 O1 Yb2 127.9(6)
C44 O1 C41 107.3(8)
O1 C41 C42 105.8(9)
C43 C42 C41 104.3(10)
C42 C43 C44 103.3(10)
O1 C44 C43 105.1(9)
C45A O2A Yb3 123.7(12)
C48A O2A Yb3 126.0(12)
C48A O2A C45A 110.3(15)
C45B O2B Yb3 120(2)
C48B O2B Yb3 134(3)
C48B O2B C45B 106(3)
C2 C1 Yb1 75.6(6)
C2 C1 C6 123.8(11)
C5 C1 Yb1 75.0(6)
C5 C1 C2 108.0(10)
C5 C1 C6 127.7(11)
C6 C1 Yb1 121.5(8)
C1 C2 Yb1 72.6(6)
C1 C2 C3 107.6(9)
C1 C2 C7 126.3(12)
C3 C2 Yb1 74.9(6)
C3 C2 C7 125.9(11)
C7 C2 Yb1 123.1(8)
C2 C3 Yb1 73.6(6)
C2 C3 C8 124.6(10)
C4 C3 Yb1 73.9(6)
C4 C3 C2 107.4(9)
C4 C3 C8 127.6(11)
C8 C3 Yb1 123.6(7)
C3 C4 Yb1 75.0(6)
C3 C4 C5 108.2(9)
C3 C4 C9 127.3(11)
C5 C4 Yb1 73.3(6)
C5 C4 C9 123.6(10)
C9 C4 Yb1 126.2(8)
C1 C5 Yb1 73.9(6)
C1 C5 C4 108.8(9)
C1 C5 C10 124.2(12)
C4 C5 Yb1 75.3(6)
C4 C5 C10 126.4(12)
C10 C5 Yb1 124.0(8)
C12 C11 Yb2 75.5(6)
C12 C11 C15 109.5(11)
C12 C11 C16 125.4(13)
C15 C11 Yb2 73.7(6)
C15 C11 C16 124.6(13)
C16 C11 Yb2 123.9(7)
C11 C12 Yb2 74.3(6)
C11 C12 C17 124.7(12)
C13 C12 Yb2 73.4(6)
C13 C12 C11 108.6(11)
C13 C12 C17 126.4(13)
C17 C12 Yb2 123.8(8)
C12 C13 Yb2 76.3(6)
C12 C13 C14 109.0(11)
C12 C13 C18 124.9(13)
C14 C13 Yb2 73.7(6)
C14 C13 C18 125.7(13)
C18 C13 Yb2 121.8(8)
C13 C14 Yb2 75.2(6)
C13 C14 C15 107.9(10)
C13 C14 C19 128.6(15)
C15 C14 Yb2 74.9(6)
C15 C14 C19 123.0(15)
C19 C14 Yb2 122.4(8)
C11 C15 Yb2 74.9(6)
C11 C15 C14 105.0(10)
C11 C15 C20 127.7(15)
C14 C15 Yb2 73.1(6)
C14 C15 C20 126.9(16)
C20 C15 Yb2 122.3(9)
C22A C21A Yb3 75.6(18)
C22A C21A C26A 125(4)
C25A C21A Yb3 76(2)
C25A C21A C22A 117(3)
C25A C21A C26A 119(4)
C26A C21A Yb3 119(3)
C22B C21B Yb3 72.4(14)
C22B C21B C25B 104(2)
C22B C21B C26B 125(2)
C25B C21B Yb3 73.5(13)
C26B C21B Yb3 126.3(18)
C26B C21B C25B 130(2)
C21A C22A Yb3 74.5(18)
C21A C22A C23A 108(2)
C21A C22A C27A 128(3)
C23A C22A Yb3 77.3(15)
C23A C22A C27A 124(3)
C27A C22A Yb3 120.1(19)
C21B C22B Yb3 76.4(14)
C21B C22B C23B 109(2)
C21B C22B C27B 129(2)
C23B C22B Yb3 73.1(13)
C23B C22B C27B 122(2)
C27B C22B Yb3 125.9(17)
C22A C23A Yb3 71.7(15)
C22A C23A C24A 100(2)
C22A C23A C28A 123(3)
C24A C23A Yb3 71.7(14)
C24A C23A C28A 137(3)
C28A C23A Yb3 125.1(18)
C22B C23B Yb3 74.4(13)
C22B C23B C28B 128(2)
C24B C23B Yb3 77.4(15)
C24B C23B C22B 114(2)
C24B C23B C28B 116(3)
C28B C23B Yb3 127.8(17)
C23A C24A Yb3 76.9(14)
C23A C24A C29A 114(2)
C25A C24A Yb3 73.9(17)
C25A C24A C23A 113(2)
C25A C24A C29A 132(3)
C29A C24A Yb3 125.3(14)
C23B C24B Yb3 71.6(14)
C23B C24B C25B 102(2)
C23B C24B C29B 134(3)
C25B C24B Yb3 73.6(14)
C25B C24B C29B 123(3)
C29B C24B Yb3 128.7(19)
C21A C25A Yb3 75(2)
C21A C25A C24A 101(3)
C21A C25A C30A 138(3)
C24A C25A Yb3 74.7(17)
C24A C25A C30A 118(3)
C30A C25A Yb3 126(2)
C21B C25B Yb3 73.2(13)
C21B C25B C30B 121(2)
C24B C25B Yb3 73.7(14)
C24B C25B C21B 111(2)
C24B C25B C30B 128(3)
C30B C25B Yb3 121.8(17)
C32 C31 As3 96.7(7)
C32 C31 C36 118.6(10)
C35 C31 As3 96.9(7)
C35 C31 C32 104.4(9)
C35 C31 C36 120.9(10)
C36 C31 As3 114.8(7)
C31 C32 C37 124.4(11)
C33 C32 C31 107.3(10)
C33 C32 C37 127.9(12)
C32 C33 C34 109.6(11)
C32 C33 C38 125.2(14)
C34 C33 C38 125.0(14)
C33 C34 C39 120.3(13)
C35 C34 C33 110.0(11)
C35 C34 C39 129.7(14)
C31 C35 C40 122.3(11)
C34 C35 C31 108.2(10)
C34 C35 C40 129.3(12)
O2A C45A C46A 102.9(17)
C46B C45B O2B 102(3)
C47A C46A C45A 102.7(17)
C45B C46B C47B 107(3)
C48A C47A C46A 104.5(17)
C48B C47B C46B 105(4)
O2A C48A C47A 105.8(17)
O2B C48B C47B 108(4)
C56 O4 C53 111.0(19)
O4 C53 C54 104.9(19)
C55 C54 C53 106.5(19)
C54 C55 C56 108.2(19)
O4 C56 C55 107.6(19)
C52 O3 C49 107(2)
O3 C49 C50 103.2(18)
C51 C50 C49 107.2(18)
C50 C51 C52 106.3(18)
O3 C52 C51 104.9(19)

loop_
_geom_bond_atom_site_label_1
_geom_bond_atom_site_label_2
_geom_bond_distance
Yb1 S1 2.749(3)
Yb1 S2 2.665(3)
Yb1 S4 3.303(3)
Yb1 S5 2.715(2)
Yb1 S6 2.744(2)
Yb1 C1 2.586(10)
Yb1 C2 2.625(10)
Yb1 C3 2.641(11)
Yb1 C4 2.627(11)
Yb1 C5 2.600(11)
Yb2 S2 2.780(3)
Yb2 S3 2.652(3)
Yb2 S4 2.844(2)
Yb2 S5 2.898(3)
Yb2 O1 2.388(8)
Yb2 C11 2.649(10)
Yb2 C12 2.664(10)
Yb2 C13 2.628(10)
Yb2 C14 2.609(11)
Yb2 C15 2.633(11)
Yb3 O2A 2.356(13)
Yb3 O2B 2.44(3)
Yb3 C21A 2.59(3)
Yb3 C21B 2.61(2)
Yb3 C22A 2.60(3)
Yb3 C22B 2.56(2)
Yb3 C23A 2.67(3)
Yb3 C23B 2.54(2)
Yb3 C24A 2.60(2)
Yb3 C24B 2.61(2)
Yb3 C25A 2.59(3)
Yb3 C25B 2.61(3)
As1 As2 2.4869(16)
As1 S1 2.265(3)
As1 S2 2.237(3)
As2 S3 2.203(3)
As2 S4 2.260(3)
As3 S5 2.277(2)
As3 S6 2.300(3)
As3 C31 2.074(10)
O1 C41 1.451(13)
O1 C44 1.432(13)
C41 C42 1.511(17)
C42 C43 1.453(17)
C43 C44 1.471(16)
O2A C45A 1.48(2)
O2A C48A 1.48(3)
O2B C45B 1.53(4)
O2B C48B 1.37(5)
C1 C2 1.427(15)
C1 C5 1.390(16)
C1 C6 1.513(17)
C2 C3 1.428(16)
C2 C7 1.503(16)
C3 C4 1.410(15)
C3 C8 1.498(15)
C4 C5 1.415(16)
C4 C9 1.502(16)
C5 C10 1.499(14)
C11 C12 1.383(17)
C11 C15 1.429(19)
C11 C16 1.514(18)
C12 C13 1.382(16)
C12 C17 1.502(18)
C13 C14 1.402(19)
C13 C18 1.525(18)
C14 C15 1.45(2)
C14 C19 1.486(18)
C15 C20 1.45(2)
C21A C22A 1.34(4)
C21A C25A 1.29(5)
C21A C26A 1.55(6)
C21B C22B 1.39(4)
C21B C25B 1.50(3)
C21B C26B 1.42(4)
C22A C23A 1.41(4)
C22A C27A 1.56(4)
C22B C23B 1.43(3)
C22B C27B 1.50(3)
C23A C24A 1.43(3)
C23A C28A 1.50(4)
C23B C24B 1.38(4)
C23B C28B 1.54(4)
C24A C25A 1.41(4)
C24A C29A 1.62(3)
C24B C25B 1.47(4)
C24B C29B 1.53(4)
C25A C30A 1.47(4)
C25B C30B 1.57(4)
C31 C32 1.500(15)
C31 C35 1.489(16)
C31 C36 1.513(16)
C32 C33 1.351(18)
C32 C37 1.510(16)
C33 C34 1.452(18)
C33 C38 1.528(18)
C34 C35 1.334(17)
C34 C39 1.535(18)
C35 C40 1.502(17)
C45A C46A 1.56(3)
C45B C46B 1.48(5)
C46A C47A 1.53(3)
C46B C47B 1.50(3)
C47A C48A 1.52(3)
C47B C48B 1.39(6)
O4 C53 1.43(2)
O4 C56 1.38(2)
C53 C54 1.50(2)
C54 C55 1.44(2)
C55 C56 1.44(2)
O3 C49 1.44(2)
O3 C52 1.41(2)
C49 C50 1.50(2)
C50 C51 1.43(2)
C51 C52 1.44(2)

loop_
_geom_torsion_atom_site_label_1
_geom_torsion_atom_site_label_2
_geom_torsion_atom_site_label_3
_geom_torsion_atom_site_label_4
_geom_torsion
Yb1 C1 C2 C3 -67.3(7)
Yb1 C1 C2 C7 118.7(12)
Yb1 C1 C5 C4 67.9(8)
Yb1 C1 C5 C10 -120.4(12)
Yb1 C2 C3 C4 -66.8(8)
Yb1 C2 C3 C8 119.9(11)
Yb1 C3 C4 C5 -66.3(8)
Yb1 C3 C4 C9 124.4(11)
Yb1 C4 C5 C1 -66.9(8)
Yb1 C4 C5 C10 121.6(12)
Yb2 O1 C41 C42 -164.0(7)
Yb2 O1 C44 C43 142.3(7)
Yb2 C11 C12 C13 -66.0(7)
Yb2 C11 C12 C17 120.5(11)
Yb2 C11 C15 C14 67.4(7)
Yb2 C11 C15 C20 -119.4(13)
Yb2 C12 C13 C14 -67.1(7)
Yb2 C12 C13 C18 119.5(11)
Yb2 C13 C14 C15 -68.5(7)
Yb2 C13 C14 C19 119.9(13)
Yb2 C14 C15 C11 -68.7(7)
Yb2 C14 C15 C20 118.0(13)
Yb3 O2A C45A C46A 157.3(12)
Yb3 O2A C48A C47A -179.3(12)
Yb3 O2B C45B C46B 161(2)
Yb3 O2B C48B C47B -150(3)
Yb3 C21A C22A C23A 71(2)
Yb3 C21A C22A C27A -116(3)
Yb3 C21A C25A C24A -71(2)
Yb3 C21A C25A C30A 128(5)
Yb3 C21B C22B C23B 66.6(17)
Yb3 C21B C22B C27B -125(3)
Yb3 C21B C25B C24B -64.6(18)
Yb3 C21B C25B C30B 118(2)
Yb3 C22A C23A C24A 66.7(16)
Yb3 C22A C23A C28A -121(2)
Yb3 C22B C23B C24B 68.0(19)
Yb3 C22B C23B C28B -126(3)
Yb3 C23A C24A C25A 66(2)
Yb3 C23A C24A C29A -123.1(18)
Yb3 C23B C24B C25B 68.0(16)
Yb3 C23B C24B C29B -126(3)
Yb3 C24A C25A C21A 71(2)
Yb3 C24A C25A C30A -123(3)
Yb3 C24B C25B C21B 64.3(18)
Yb3 C24B C25B C30B -118(3)
As3 C31 C32 C33 -92.6(9)
As3 C31 C32 C37 94.1(11)
As3 C31 C35 C34 92.2(9)
As3 C31 C35 C40 -91.9(11)
O1 C41 C42 C43 17.7(12)
C41 O1 C44 C43 -26.9(10)
C41 C42 C43 C44 -33.6(12)
C42 C43 C44 O1 37.9(11)
C44 O1 C41 C42 5.8(11)
O2A C45A C46A C47A 35(2)
O2B C45B C46B C47B 6(4)
C1 C2 C3 Yb1 65.8(7)
C1 C2 C3 C4 -1.0(12)
C1 C2 C3 C8 -174.3(10)
C2 C1 C5 Yb1 -69.1(7)
C2 C1 C5 C4 -1.2(13)
C2 C1 C5 C10 170.5(11)
C2 C3 C4 Yb1 66.6(7)
C2 C3 C4 C5 0.3(12)
C2 C3 C4 C9 -169.0(11)
C3 C4 C5 Yb1 67.5(8)
C3 C4 C5 C1 0.6(13)
C3 C4 C5 C10 -170.9(11)
C5 C1 C2 Yb1 68.7(8)
C5 C1 C2 C3 1.3(12)
C5 C1 C2 C7 -172.7(11)
C6 C1 C2 Yb1 -118.6(11)
C6 C1 C2 C3 174.1(10)
C6 C1 C2 C7 0.1(18)
C6 C1 C5 Yb1 118.5(12)
C6 C1 C5 C4 -173.6(11)
C6 C1 C5 C10 -1.9(19)
C7 C2 C3 Yb1 -120.2(12)
C7 C2 C3 C4 173.1(11)
C7 C2 C3 C8 -0.3(18)
C8 C3 C4 Yb1 -120.3(11)
C8 C3 C4 C5 173.4(11)
C8 C3 C4 C9 4.1(19)
C9 C4 C5 Yb1 -122.8(11)
C9 C4 C5 C1 170.3(10)
C9 C4 C5 C10 -1.1(18)
C11 C12 C13 Yb2 66.6(7)
C11 C12 C13 C14 -0.5(12)
C11 C12 C13 C18 -174.0(11)
C12 C11 C15 Yb2 -67.7(8)
C12 C11 C15 C14 -0.3(11)
C12 C11 C15 C20 172.9(13)
C12 C13 C14 Yb2 68.8(7)
C12 C13 C14 C15 0.3(12)
C12 C13 C14 C19 -171.3(12)
C13 C14 C15 Yb2 68.7(7)
C13 C14 C15 C11 0.0(11)
C13 C14 C15 C20 -173.3(12)
C15 C11 C12 Yb2 66.5(7)
C15 C11 C12 C13 0.5(12)
C15 C11 C12 C17 -173.0(10)
C16 C11 C12 Yb2 -121.5(11)
C16 C11 C12 C13 172.5(11)
C16 C11 C12 C17 -1.0(17)
C16 C11 C15 Yb2 120.3(10)
C16 C11 C15 C14 -172.4(10)
C16 C11 C15 C20 0.8(18)
C17 C12 C13 Yb2 -120.1(11)
C17 C12 C13 C14 172.8(11)
C17 C12 C13 C18 -0.6(18)
C18 C13 C14 Yb2 -117.8(11)
C18 C13 C14 C15 173.7(11)
C18 C13 C14 C19 2.1(19)
C19 C14 C15 Yb2 -119.2(11)
C19 C14 C15 C11 172.2(11)
C19 C14 C15 C20 -1.1(19)
C21A C22A C23A Yb3 -69(2)
C21A C22A C23A C24A -2(3)
C21A C22A C23A C28A 171(3)
C21B C22B C23B Yb3 -68.8(18)
C21B C22B C23B C24B -1(3)
C21B C22B C23B C28B 165(2)
C22A C21A C25A Yb3 65(3)
C22A C21A C25A C24A -5(4)
C22A C21A C25A C30A -166(4)
C22A C23A C24A Yb3 -66.7(17)
C22A C23A C24A C25A -1(3)
C22A C23A C24A C29A 170(2)
C22B C21B C25B Yb3 66.5(16)
C22B C21B C25B C24B 2(3)
C22B C21B C25B C30B -176(2)
C22B C23B C24B Yb3 -66.2(19)
C22B C23B C24B C25B 2(3)
C22B C23B C24B C29B 167(3)
C23A C24A C25A Yb3 -68(2)
C23A C24A C25A C21A 4(4)
C23A C24A C25A C30A 169(3)
C23B C24B C25B Yb3 -66.6(16)
C23B C24B C25B C21B -2(3)
C23B C24B C25B C30B 175(2)
C25A C21A C22A Yb3 -66(3)
C25A C21A C22A C23A 5(4)
C25A C21A C22A C27A 178(3)
C25B C21B C22B Yb3 -67.2(16)
C25B C21B C22B C23B -1(3)
C25B C21B C22B C27B 167(2)
C26A C21A C22A Yb3 116(4)
C26A C21A C22A C23A -174(4)
C26A C21A C22A C27A -1(6)
C26A C21A C25A Yb3 -116(4)
C26A C21A C25A C24A 174(3)
C26A C21A C25A C30A 12(7)
C26B C21B C22B Yb3 122(3)
C26B C21B C22B C23B -171(2)
C26B C21B C22B C27B -3(4)
C26B C21B C25B Yb3 -124(3)
C26B C21B C25B C24B 172(3)
C26B C21B C25B C30B -6(4)
C27A C22A C23A Yb3 118(3)
C27A C22A C23A C24A -175(2)
C27A C22A C23A C28A -3(4)
C27B C22B C23B Yb3 122(2)
C27B C22B C23B C24B -170(2)
C27B C22B C23B C28B -4(4)
C28A C23A C24A Yb3 122(3)
C28A C23A C24A C25A -172(3)
C28A C23A C24A C29A -1(4)
C28B C23B C24B Yb3 126(2)
C28B C23B C24B C25B -166(2)
C28B C23B C24B C29B 0(4)
C29A C24A C25A Yb3 123(3)
C29A C24A C25A C21A -166(3)
C29A C24A C25A C30A 0(5)
C29B C24B C25B Yb3 126(3)
C29B C24B C25B C21B -170(3)
C29B C24B C25B C30B 8(4)
C31 C32 C33 C34 -4.0(13)
C31 C32 C33 C38 -178.6(11)
C32 C31 C35 C34 -6.6(12)
C32 C31 C35 C40 169.3(10)
C32 C33 C34 C35 -0.3(14)
C32 C33 C34 C39 -179.9(12)
C33 C34 C35 C31 4.4(13)
C33 C34 C35 C40 -171.0(12)
C35 C31 C32 C33 6.4(12)
C35 C31 C32 C37 -166.9(10)
C36 C31 C32 C33 144.4(10)
C36 C31 C32 C37 -28.9(16)
C36 C31 C35 C34 -143.4(11)
C36 C31 C35 C40 32.5(16)
C37 C32 C33 C34 169.0(12)
C37 C32 C33 C38 -6(2)
C38 C33 C34 C35 174.4(12)
C38 C33 C34 C39 -5.2(19)
C39 C34 C35 C31 -176.0(13)
C39 C34 C35 C40 9(2)
C45A O2A C48A C47A 0(2)
C45A C46A C47A C48A -36(2)
C45B O2B C48B C47B 37(4)
C45B C46B C47B C48B 15(5)
C46A C47A C48A O2A 23(2)
C46B C47B C48B O2B -33(5)
C48A O2A C45A C46A -22(2)
C48B O2B C45B C46B -25(4)
O4 C53 C54 C55 -7(7)
C53 O4 C56 C55 -14(5)
C53 C54 C55 C56 -1(7)
C54 C55 C56 O4 9(6)
C56 O4 C53 C54 13(6)
O3 C49 C50 C51 -10(5)
C49 O3 C52 C51 -35(4)
C49 C50 C51 C52 -11(5)
C50 C51 C52 O3 28(4)
C52 O3 C49 C50 28(5)
